data_2233222
loop_
_publ_author_name
'Brito, Iv\'an'
'B\'orquez, Jorge'
'Simirgiotis, Mario'
'C\'ardenas, Alejandro'
'L\'opez-Rodr\'iguez, Mat\'ias'

_publ_section_title
;
 4',5-Dihydroxy-7-methoxyflavanone dihydrate
;
_journal_coeditor_code KJ2193
_journal_issue 1
_journal_name_full 'Acta Crystallographica Section E'
_journal_page_first o32
_journal_page_last o33
_journal_paper_doi 10.1107/S1600536811051221
_journal_volume 68
_journal_year 2012
_chemical_formula_moiety 'C16 H14 O5, 2H2 O'
_chemical_formula_sum 'C16 H18 O7'
_chemical_formula_weight 322.30
_chemical_name_systematic
;
5-hydroxy-2-(4-hydroxyphenyl)-7-methoxychroman-4-one
dihydrate
;
_space_group_IT_number 19
_symmetry_cell_setting orthorhombic
_symmetry_space_group_name_Hall 'P 2ac 2ab'
_symmetry_space_group_name_H-M 'P 21 21 21'
_atom_sites_solution_hydrogens geom
_atom_sites_solution_primary direct
_atom_sites_solution_secondary difmap
_audit_creation_method SHELXL-97
_cell_angle_alpha 90.00
_cell_angle_beta 90.00
_cell_angle_gamma 90.00
_cell_formula_units_Z 4
_cell_length_a 5.0869(10)
_cell_length_b 9.4622(19)
_cell_length_c 32.318(7)
_cell_measurement_reflns_used 2419
_cell_measurement_temperature 293(2)
_cell_measurement_theta_max 28.40
_cell_measurement_theta_min 3.30
_cell_volume 1555.6(6)
_computing_cell_refinement 'DENZO-SMN (Otwinowski & Minor, 1997)'
_computing_data_collection 'COLLECT (Nonius, 2000'
_computing_data_reduction 'DENZO-SMN (Otwinowski & Minor, 1997)'
_computing_molecular_graphics 'PLATON (Spek, 2009)'
_computing_publication_material
;
WinGX (Farrugia, 1999) and publCIF (Westrip, 2010)
;
_computing_structure_refinement 'SHELXL97 (Sheldrick, 2008)'
_computing_structure_solution 'SHELXS97 (Sheldrick, 2008)'
_diffrn_ambient_temperature 293(2)
_diffrn_measured_fraction_theta_full 0.889
_diffrn_measured_fraction_theta_max 0.878
_diffrn_measurement_device_type 'Nonius KappaCCD area-detector'
_diffrn_measurement_method '\f and \w scans with \k offsets'
_diffrn_radiation_monochromator graphite
_diffrn_radiation_source 'fine-focus sealed tube'
_diffrn_radiation_type MoK\a
_diffrn_radiation_wavelength 0.71073
_diffrn_reflns_av_R_equivalents 0.0676
_diffrn_reflns_av_sigmaI/netI 0.0652
_diffrn_reflns_limit_h_max 6
_diffrn_reflns_limit_h_min 0
_diffrn_reflns_limit_k_max 12
_diffrn_reflns_limit_k_min 0
_diffrn_reflns_limit_l_max 42
_diffrn_reflns_limit_l_min -40
_diffrn_reflns_number 9743
_diffrn_reflns_theta_full 25.00
_diffrn_reflns_theta_max 28.40
_diffrn_reflns_theta_min 3.32
_exptl_absorpt_coefficient_mu 0.109
_exptl_absorpt_correction_type none
_exptl_crystal_colour yellow
_exptl_crystal_density_diffrn 1.376
_exptl_crystal_density_method 'not measured'
_exptl_crystal_description Block
_exptl_crystal_F_000 680
_exptl_crystal_size_max 0.20
_exptl_crystal_size_mid 0.15
_exptl_crystal_size_min 0.03
_refine_diff_density_max 0.380
_refine_diff_density_min -0.286
_refine_ls_extinction_method none
_refine_ls_goodness_of_fit_ref 1.170
_refine_ls_hydrogen_treatment mixed
_refine_ls_matrix_type full
_refine_ls_number_parameters 224
_refine_ls_number_reflns 2021
_refine_ls_number_restraints 0
_refine_ls_restrained_S_all 1.170
_refine_ls_R_factor_all 0.0945
_refine_ls_R_factor_gt 0.0752
_refine_ls_shift/su_max 0.000
_refine_ls_shift/su_mean 0.000
_refine_ls_structure_factor_coef Fsqd
_refine_ls_weighting_details 'calc w=1/[\s^2^(Fo^2^)+(0.0649P)^2^+1.4205P] where P=(Fo^2^+2Fc^2^)/3'
_refine_ls_weighting_scheme calc
_refine_ls_wR_factor_gt 0.1697
_refine_ls_wR_factor_ref 0.1798
_reflns_number_gt 1623
_reflns_number_total 2021
_reflns_threshold_expression I>2\s(I)
_cod_data_source_file kj2193.cif
_cod_data_source_block I
_cod_original_cell_volume 1555.6(5)
_cod_database_code 2233222
_cod_database_fobs_code 2233222

loop_
_symmetry_equiv_pos_as_xyz
'x, y, z'
'-x+1/2, -y, z+1/2'
'-x, y+1/2, -z+1/2'
'x+1/2, -y+1/2, -z'

loop_
_atom_site_type_symbol
_atom_site_label
_atom_site_fract_x
_atom_site_fract_y
_atom_site_fract_z
_atom_site_U_iso_or_equiv
_atom_site_adp_type
_atom_site_calc_flag
_atom_site_refinement_flags
_atom_site_occupancy
_atom_site_symmetry_multiplicity
O O1 0.1698(7) 0.3272(3) 0.39766(8) 0.0317(8) Uani d . 1 1
O O2 -0.3650(7) 0.5120(4) 0.31855(10) 0.0370(9) Uani d . 1 1
O O3 -0.1585(7) 0.3656(4) 0.25747(9) 0.0350(8) Uani d . 1 1
H H3 -0.2576 0.4224 0.2686 0.053 Uiso calc R 1 1
O O4 0.5380(7) 0.0576(4) 0.28692(9) 0.0341(8) Uani d . 1 1
O O5 0.1305(11) 0.5341(6) 0.58135(12) 0.0610(15) Uani d . 1 1
H H5 0.247(18) 0.564(8) 0.593(2) 0.07(3) Uiso d . 1 1
C C2 0.0708(9) 0.4690(5) 0.40716(13) 0.0266(10) Uani d . 1 1
H H2 0.1893 0.5381 0.3945 0.032 Uiso calc R 1 1
C C3 -0.2023(9) 0.4877(6) 0.38806(13) 0.0345(12) Uani d . 1 1
H H3A -0.3254 0.4250 0.4018 0.041 Uiso calc R 1 1
H H3B -0.2613 0.5840 0.3924 0.041 Uiso calc R 1 1
C C4 -0.2002(9) 0.4562(5) 0.34223(13) 0.0265(10) Uani d . 1 1
C C10 -0.0071(9) 0.3561(5) 0.32828(12) 0.0247(9) Uani d . 1 1
C C5 0.0125(9) 0.3128(5) 0.28607(12) 0.0248(10) Uani d . 1 1
C C6 0.1952(10) 0.2153(5) 0.27344(13) 0.0278(10) Uani d . 1 1
H H6 0.2063 0.1899 0.2457 0.033 Uiso calc R 1 1
C C7 0.3658(9) 0.1537(5) 0.30263(13) 0.0251(9) Uani d . 1 1
C C8 0.3505(9) 0.1902(5) 0.34455(13) 0.0267(9) Uani d . 1 1
H H8 0.4586 0.1465 0.3639 0.032 Uiso calc R 1 1
C C9 0.1720(8) 0.2925(5) 0.35667(12) 0.0221(9) Uani d . 1 1
C C1' 0.0839(9) 0.4870(5) 0.45324(13) 0.0265(10) Uani d . 1 1
C C2' -0.0739(11) 0.4059(6) 0.48002(14) 0.0379(12) Uani d . 1 1
H H2' -0.1923 0.3410 0.4691 0.046 Uiso calc R 1 1
C C3' -0.0542(12) 0.4220(6) 0.52256(15) 0.0439(14) Uani d . 1 1
H H3' -0.1581 0.3673 0.5400 0.053 Uiso calc R 1 1
C C4' 0.1203(10) 0.5197(6) 0.53925(13) 0.0367(12) Uani d . 1 1
C C5' 0.2769(12) 0.6004(6) 0.51347(15) 0.0441(14) Uani d . 1 1
H H5' 0.3940 0.6656 0.5246 0.053 Uiso calc R 1 1
C C6' 0.2585(11) 0.5837(6) 0.47061(14) 0.0361(12) Uani d . 1 1
H H6' 0.3645 0.6381 0.4534 0.043 Uiso calc R 1 1
C C11 0.7076(11) -0.0153(6) 0.31527(15) 0.0364(12) Uani d . 1 1
H H11A 0.6039 -0.0734 0.3334 0.055 Uiso calc R 1 1
H H11B 0.8043 0.0523 0.3314 0.055 Uiso calc R 1 1
H H11C 0.8280 -0.0737 0.3001 0.055 Uiso calc R 1 1
O O6 0.2193(9) 0.7134(5) 0.32036(13) 0.0500(11) Uani d . 1 1
H H6A 0.354(18) 0.659(8) 0.316(2) 0.07(2) Uiso d . 1 1
H H6B 0.209(15) 0.761(6) 0.2996(19) 0.06(2) Uiso d . 1 1
O O7 0.5931(9) 0.6486(6) 0.60698(12) 0.0586(13) Uani d G 1 1
H H7A 0.7450 0.6441 0.5961 0.088 Uiso d G 1 1
H H7B 0.6306 0.6736 0.6315 0.088 Uiso d G 1 1

loop_
_atom_site_aniso_label
_atom_site_aniso_U_11
_atom_site_aniso_U_22
_atom_site_aniso_U_33
_atom_site_aniso_U_12
_atom_site_aniso_U_13
_atom_site_aniso_U_23
O1 0.0332(19) 0.0370(19) 0.0248(15) 0.0105(18) -0.0035(13) -0.0066(13)
O2 0.0244(17) 0.046(2) 0.0406(18) 0.0133(18) -0.0064(14) 0.0006(16)
O3 0.0334(19) 0.039(2) 0.0324(16) 0.0081(19) -0.0069(14) 0.0014(14)
O4 0.0292(18) 0.041(2) 0.0324(16) 0.0126(17) -0.0009(14) -0.0085(14)
O5 0.061(3) 0.096(4) 0.0258(18) -0.028(3) 0.0028(19) -0.006(2)
C2 0.018(2) 0.032(2) 0.030(2) 0.001(2) 0.0035(17) -0.0057(18)
C3 0.022(2) 0.044(3) 0.038(2) 0.012(3) 0.0049(19) -0.006(2)
C4 0.018(2) 0.029(2) 0.032(2) 0.000(2) -0.0033(18) 0.0001(18)
C10 0.018(2) 0.028(2) 0.028(2) -0.001(2) 0.0005(17) -0.0006(17)
C5 0.023(2) 0.027(2) 0.025(2) -0.005(2) -0.0066(17) 0.0041(17)
C6 0.032(2) 0.031(2) 0.0204(19) 0.002(2) 0.0008(18) -0.0029(17)
C7 0.017(2) 0.026(2) 0.032(2) 0.002(2) 0.0021(17) -0.0008(18)
C8 0.023(2) 0.031(2) 0.026(2) 0.002(2) -0.0012(17) 0.0009(18)
C9 0.0115(18) 0.029(2) 0.0259(19) -0.0042(19) -0.0017(15) -0.0002(17)
C1' 0.022(2) 0.029(2) 0.028(2) -0.001(2) -0.0004(17) -0.0030(18)
C2' 0.032(3) 0.048(3) 0.033(2) -0.008(3) -0.002(2) -0.006(2)
C3' 0.039(3) 0.054(4) 0.039(3) -0.012(3) 0.012(2) 0.003(2)
C4' 0.034(3) 0.050(3) 0.027(2) -0.001(3) 0.005(2) 0.000(2)
C5' 0.039(3) 0.057(4) 0.036(3) -0.008(3) -0.003(2) -0.009(2)
C6' 0.029(3) 0.047(3) 0.031(2) -0.012(2) 0.0050(19) -0.001(2)
C11 0.027(3) 0.040(3) 0.042(3) 0.014(3) 0.000(2) -0.001(2)
O6 0.048(3) 0.058(3) 0.044(2) 0.020(2) 0.007(2) 0.001(2)
O7 0.049(3) 0.084(3) 0.042(2) -0.008(3) -0.0053(19) -0.007(2)

loop_
_atom_type_symbol
_atom_type_description
_atom_type_scat_dispersion_real
_atom_type_scat_dispersion_imag
_atom_type_scat_source
C C 0.0033 0.0000 'International Tables Vol C Tables 4.2.6.8 and 6.1.1.4'
H H 0.0000 0.0000 'International Tables Vol C Tables 4.2.6.8 and 6.1.1.4'
O O 0.0106 0.0000 'International Tables Vol C Tables 4.2.6.8 and 6.1.1.4'

loop_
_geom_angle_atom_site_label_1
_geom_angle_atom_site_label_2
_geom_angle_atom_site_label_3
_geom_angle
C9 O1 C2 115.3(3)
C5 O3 H3 109.5
C7 O4 C11 118.0(4)
C4' O5 H5 123(6)
O1 C2 C1' 107.3(4)
O1 C2 C3 109.5(4)
C1' C2 C3 115.3(4)
O1 C2 H2 108.2
C1' C2 H2 108.2
C3 C2 H2 108.2
C4 C3 C2 111.5(4)
C4 C3 H3A 109.3
C2 C3 H3A 109.3
C4 C3 H3B 109.3
C2 C3 H3B 109.3
H3A C3 H3B 108.0
O2 C4 C10 123.0(4)
O2 C4 C3 120.7(4)
C10 C4 C3 116.3(4)
C9 C10 C5 116.7(4)
C9 C10 C4 120.9(4)
C5 C10 C4 122.4(4)
O3 C5 C6 118.5(4)
O3 C5 C10 119.9(4)
C6 C5 C10 121.6(4)
C5 C6 C7 119.8(4)
C5 C6 H6 120.1
C7 C6 H6 120.1
O4 C7 C8 124.2(4)
O4 C7 C6 115.0(4)
C8 C7 C6 120.8(4)
C9 C8 C7 118.9(4)
C9 C8 H8 120.6
C7 C8 H8 120.6
O1 C9 C8 116.7(4)
O1 C9 C10 121.2(4)
C8 C9 C10 122.2(4)
C6' C1' C2' 118.3(4)
C6' C1' C2 120.2(4)
C2' C1' C2 121.5(4)
C3' C2' C1' 120.6(5)
C3' C2' H2' 119.7
C1' C2' H2' 119.7
C2' C3' C4' 120.2(5)
C2' C3' H3' 119.9
C4' C3' H3' 119.9
O5 C4' C5' 121.5(5)
O5 C4' C3' 118.4(5)
C5' C4' C3' 120.1(5)
C4' C5' C6' 119.8(5)
C4' C5' H5' 120.1
C6' C5' H5' 120.1
C1' C6' C5' 121.1(4)
C1' C6' H6' 119.5
C5' C6' H6' 119.5
O4 C11 H11A 109.5
O4 C11 H11B 109.5
H11A C11 H11B 109.5
O4 C11 H11C 109.5
H11A C11 H11C 109.5
H11B C11 H11C 109.5
H6A O6 H6B 105(6)
H7A O7 H7B 101.2

loop_
_geom_bond_atom_site_label_1
_geom_bond_atom_site_label_2
_geom_bond_distance
O1 C9 1.365(5)
O1 C2 1.465(5)
O2 C4 1.252(5)
O3 C5 1.364(5)
O3 H3 0.8200
O4 C7 1.361(5)
O4 C11 1.435(6)
O5 C4' 1.369(6)
O5 H5 0.75(8)
C2 C1' 1.501(6)
C2 C3 1.530(6)
C2 H2 0.9800
C3 C4 1.511(6)
C3 H3A 0.9700
C3 H3B 0.9700
C4 C10 1.437(6)
C10 C9 1.426(6)
C10 C5 1.427(6)
C5 C6 1.372(6)
C6 C7 1.408(6)
C6 H6 0.9300
C7 C8 1.400(6)
C8 C9 1.383(6)
C8 H8 0.9300
C1' C6' 1.393(6)
C1' C2' 1.408(7)
C2' C3' 1.387(7)
C2' H2' 0.9300
C3' C4' 1.391(7)
C3' H3' 0.9300
C4' C5' 1.382(7)
C5' C6' 1.397(6)
C5' H5' 0.9300
C6' H6' 0.9300
C11 H11A 0.9600
C11 H11B 0.9600
C11 H11C 0.9600
O6 H6A 0.87(9)
O6 H6B 0.81(6)
O7 H7A 0.8500
O7 H7B 0.8501

loop_
_geom_hbond_atom_site_label_D
_geom_hbond_atom_site_label_H
_geom_hbond_atom_site_label_A
_geom_hbond_site_symmetry_A
_geom_hbond_distance_DH
_geom_hbond_distance_HA
_geom_hbond_distance_DA
_geom_hbond_angle_DHA
_geom_hbond_publ_flag
O3 H3 O2 . 0.82 1.90 2.630(5) 147 y
O5 H5 O7 . 0.76(9) 1.99(9) 2.720(7) 163(7) y
O6 H6A O2 1_655 0.87(9) 2.00(8) 2.847(6) 166(7) y
O6 H6B O3 3_555 0.81(6) 2.11(6) 2.915(5) 174(8) y
O7 H7A O5 1_655 0.85 2.27 3.055(7) 153 y
O7 H7B O6 4_566 0.85 1.94 2.763(6) 163 y

loop_
_geom_torsion_atom_site_label_1
_geom_torsion_atom_site_label_2
_geom_torsion_atom_site_label_3
_geom_torsion_atom_site_label_4
_geom_torsion
C9 O1 C2 C1' -180.0(4)
C9 O1 C2 C3 54.2(5)
O1 C2 C3 C4 -54.4(5)
C1' C2 C3 C4 -175.4(4)
C2 C3 C4 O2 -153.5(5)
C2 C3 C4 C10 28.6(6)
O2 C4 C10 C9 -178.3(4)
C3 C4 C10 C9 -0.5(6)
O2 C4 C10 C5 0.3(7)
C3 C4 C10 C5 178.0(4)
C9 C10 C5 O3 177.7(4)
C4 C10 C5 O3 -0.9(7)
C9 C10 C5 C6 -0.2(6)
C4 C10 C5 C6 -178.8(4)
O3 C5 C6 C7 -176.9(4)
C10 C5 C6 C7 1.1(7)
C11 O4 C7 C8 2.6(7)
C11 O4 C7 C6 -176.5(4)
C5 C6 C7 O4 179.5(4)
C5 C6 C7 C8 0.4(7)
O4 C7 C8 C9 178.2(4)
C6 C7 C8 C9 -2.7(7)
C2 O1 C9 C8 155.2(4)
C2 O1 C9 C10 -26.6(6)
C7 C8 C9 O1 -178.2(4)
C7 C8 C9 C10 3.6(6)
C5 C10 C9 O1 179.7(4)
C4 C10 C9 O1 -1.7(6)
C5 C10 C9 C8 -2.2(6)
C4 C10 C9 C8 176.4(4)
O1 C2 C1' C6' 112.6(5)
C3 C2 C1' C6' -125.2(5)
O1 C2 C1' C2' -66.1(6)
C3 C2 C1' C2' 56.1(6)
C6' C1' C2' C3' -0.3(8)
C2 C1' C2' C3' 178.5(5)
C1' C2' C3' C4' 0.6(8)
C2' C3' C4' O5 178.9(5)
C2' C3' C4' C5' -0.6(9)
O5 C4' C5' C6' -179.3(5)
C3' C4' C5' C6' 0.2(9)
C2' C1' C6' C5' -0.1(8)
C2 C1' C6' C5' -178.9(5)
C4' C5' C6' C1' 0.2(9)

loop_
_cod_related_entry_id
_cod_related_entry_database
_cod_related_entry_code
1 ChemSpider 30657342
